data_4310112
loop_
_publ_author_name
'Francisco Acha'
'Mar\'ia A. Garralda'
'Lourdes Ibarlucea'
'Elena Pinilla'
'M. Rosario Torres'

_publ_contact_author
;                                                                               
      Pinilla Elena
      Departamento de Qu\'imica Inorg\'anica I
      Laboratorio de Difracci\'on de Rayos X
      Facultad de Ciencias Quimicas 
      Universidad Complutense de Madrid
      28040 Madrid (Spain)
;
_publ_contact_author_email epinilla@quim.ucm.es
_publ_contact_author_fax '+34 91 3944284'
_publ_contact_author_phone '+34 91 3944285'
_publ_section_title
;
Novel Hydridoirida-\b-diketones Containing Small Molecules, CO, or
Ethylene: Their Behavior in Coordinating Solvents Such as
Dimethylsulfoxide or Acetonitrile
;
_journal_name_full 'Inorganic Chemistry'
_journal_page_first 9084
_journal_page_last 9091
_journal_paper_doi 10.1021/ic051219n
_journal_volume 44
_journal_year 2005
_chemical_formula_sum 'C41 H35 B Cl2 F4 Ir N O2 P2'
_chemical_formula_weight 985.55
_chemical_name_systematic
; 
 ? 
;
_space_group_IT_number 2
_symmetry_cell_setting triclinic
_symmetry_space_group_name_Hall '-P 1'
_symmetry_space_group_name_H-M 'P -1'
_atom_sites_solution_hydrogens geom
_atom_sites_solution_primary direct
_atom_sites_solution_secondary difmap
_audit_creation_method SHELXL-97
_cell_angle_alpha 98.2970(10)
_cell_angle_beta 103.2120(10)
_cell_angle_gamma 102.5560(10)
_cell_formula_units_Z 2
_cell_length_a 9.8373(7)
_cell_length_b 13.1332(9)
_cell_length_c 16.7523(11)
_cell_measurement_temperature 296(2)
_cell_volume 2013.3(2)
_computing_cell_refinement 'Bruker SMART'
_computing_data_collection 'Bruker SMART'
_computing_data_reduction 'Bruker SHELXTL'
_computing_molecular_graphics 'Bruker SHELXTL'
_computing_publication_material 'Bruker SHELXTL'
_computing_structure_refinement 'SHELXL-97 (Sheldrick, 1997)'
_computing_structure_solution 'SHELXS-97 (Sheldrick, 1990)'
_diffrn_ambient_temperature 296(2)
_diffrn_measured_fraction_theta_full 0.986
_diffrn_measured_fraction_theta_max 0.986
_diffrn_measurement_device_type 'CCD area detector'
_diffrn_measurement_method 'phi and omega scans'
_diffrn_radiation_monochromator graphite
_diffrn_radiation_source 'fine-focus sealed tube'
_diffrn_radiation_type MoK\a
_diffrn_radiation_wavelength 0.71073
_diffrn_reflns_av_R_equivalents 0.0791
_diffrn_reflns_av_sigmaI/netI 0.1224
_diffrn_reflns_limit_h_max 11
_diffrn_reflns_limit_h_min -11
_diffrn_reflns_limit_k_max 7
_diffrn_reflns_limit_k_min -15
_diffrn_reflns_limit_l_max 19
_diffrn_reflns_limit_l_min -19
_diffrn_reflns_number 10576
_diffrn_reflns_theta_full 25.00
_diffrn_reflns_theta_max 25.00
_diffrn_reflns_theta_min 1.28
_exptl_absorpt_coefficient_mu 3.583
_exptl_absorpt_correction_type none
_exptl_crystal_colour yellow
_exptl_crystal_density_diffrn 1.626
_exptl_crystal_density_method 'not measured'
_exptl_crystal_description prismatic
_exptl_crystal_F_000 972
_exptl_crystal_size_max 0.16
_exptl_crystal_size_mid 0.15
_exptl_crystal_size_min 0.12
_refine_diff_density_max 1.437
_refine_diff_density_min -1.139
_refine_diff_density_rms 0.138
_refine_ls_extinction_method none
_refine_ls_goodness_of_fit_ref 0.908
_refine_ls_hydrogen_treatment mixed
_refine_ls_matrix_type full
_refine_ls_number_parameters 452
_refine_ls_number_reflns 6996
_refine_ls_number_restraints 0
_refine_ls_restrained_S_all 0.908
_refine_ls_R_factor_all 0.0761
_refine_ls_R_factor_gt 0.0526
_refine_ls_shift/su_max 0.579
_refine_ls_shift/su_mean 0.021
_refine_ls_structure_factor_coef Fsqd
_refine_ls_weighting_details 'calc w=1/[\s^2^(Fo^2^)+(0.0380P)^2^+0.0000P] where P=(Fo^2^+2Fc^2^)/3'
_refine_ls_weighting_scheme calc
_refine_ls_wR_factor_gt 0.1063
_refine_ls_wR_factor_ref 0.1140
_reflns_number_gt 4996
_reflns_number_total 6996
_reflns_threshold_expression >2sigma(I)
_cod_data_source_file ic051219nsi20050722_061335_3.cif
_cod_data_source_block compound9
_cod_depositor_comments
;
The following automatic conversions were performed:
'_symmetry_cell_setting' value 'Triclinic' changed to 'triclinic'
according to '/home/saulius/struct/CIF-dictionaries/cif_core.dic'
dictionary named 'cif_core.dic' version 2.4.1 from 2010-06-29.

Automatic conversion script
Id: cif_fix_enum 1527 2010-12-29 10:47:43Z saulius 
;
_cod_database_code 4310112

loop_
_symmetry_equiv_pos_as_xyz
'x, y, z'
'-x, -y, -z'

loop_
_atom_site_label
_atom_site_type_symbol
_atom_site_fract_x
_atom_site_fract_y
_atom_site_fract_z
_atom_site_U_iso_or_equiv
_atom_site_adp_type
_atom_site_occupancy
_atom_site_symmetry_multiplicity
_atom_site_calc_flag
_atom_site_refinement_flags
_atom_site_disorder_assembly
_atom_site_disorder_group
Ir1 Ir 0.49869(4) 0.58774(3) 0.85078(2) 0.03799(13) Uani 1 1 d . . .
H1 H 0.4050 0.4874 0.8753 0.087 Uiso 1 1 d . . .
P1 P 0.3202(2) 0.53084(18) 0.72098(14) 0.0404(5) Uani 1 1 d . . .
P2 P 0.4666(2) 0.75071(18) 0.91180(13) 0.0414(5) Uani 1 1 d . . .
N1 N 0.6486(8) 0.6691(5) 0.7949(4) 0.0447(18) Uani 1 1 d . . .
C39 C 0.7156(11) 0.7134(8) 0.7606(6) 0.060(3) Uani 1 1 d . . .
C40 C 0.8120(13) 0.7715(10) 0.7162(7) 0.107(5) Uani 1 1 d . . .
H40A H 0.8354 0.8467 0.7384 0.161 Uiso 1 1 calc R . .
H40B H 0.7636 0.7573 0.6575 0.161 Uiso 1 1 calc R . .
H40C H 0.8991 0.7482 0.7238 0.161 Uiso 1 1 calc R . .
O2 O 0.7358(7) 0.5559(5) 0.9793(4) 0.0608(17) Uani 1 1 d . . .
H2 H 0.6805 0.4663 0.9200 0.090 Uiso 1 1 d . . .
O1 O 0.6408(7) 0.4132(5) 0.8567(4) 0.0631(17) Uani 1 1 d . . .
C1 C 0.5394(9) 0.4495(8) 0.8180(6) 0.057(3) Uani 1 1 d . . .
C2 C 0.4475(9) 0.3677(7) 0.7381(5) 0.044(2) Uani 1 1 d . . .
C3 C 0.4735(11) 0.2675(7) 0.7162(6) 0.058(3) Uani 1 1 d . . .
H3 H 0.5506 0.2491 0.7491 0.069 Uiso 1 1 calc R . .
C4 C 0.3822(12) 0.1960(8) 0.6445(7) 0.065(3) Uani 1 1 d . . .
H4 H 0.3975 0.1294 0.6292 0.078 Uiso 1 1 calc R . .
C5 C 0.2675(12) 0.2257(8) 0.5958(7) 0.069(3) Uani 1 1 d . . .
H5 H 0.2052 0.1777 0.5486 0.083 Uiso 1 1 calc R . .
C6 C 0.2456(10) 0.3237(8) 0.6165(6) 0.056(2) Uani 1 1 d . . .
H6 H 0.1703 0.3426 0.5823 0.068 Uiso 1 1 calc R . .
C7 C 0.3339(10) 0.3961(7) 0.6878(6) 0.046(2) Uani 1 1 d . . .
C8 C 0.1295(9) 0.5162(7) 0.7122(5) 0.047(2) Uani 1 1 d . . .
C9 C 0.0799(10) 0.5121(8) 0.7830(6) 0.063(3) Uani 1 1 d . . .
H9 H 0.1448 0.5204 0.8350 0.076 Uiso 1 1 calc R . .
C10 C -0.0647(12) 0.4957(9) 0.7765(8) 0.087(4) Uani 1 1 d . . .
H10 H -0.0974 0.4963 0.8244 0.104 Uiso 1 1 calc R . .
C11 C -0.1622(12) 0.4785(9) 0.6994(9) 0.091(4) Uani 1 1 d . . .
H11 H -0.2608 0.4624 0.6952 0.109 Uiso 1 1 calc R . .
C12 C -0.1152(11) 0.4848(9) 0.6285(8) 0.083(3) Uani 1 1 d . . .
H12 H -0.1810 0.4774 0.5771 0.100 Uiso 1 1 calc R . .
C13 C 0.0293(10) 0.5022(8) 0.6347(6) 0.064(3) Uani 1 1 d . . .
H13 H 0.0614 0.5047 0.5868 0.077 Uiso 1 1 calc R . .
C14 C 0.3580(9) 0.5970(7) 0.6377(5) 0.042(2) Uani 1 1 d . . .
C15 C 0.2958(11) 0.6792(7) 0.6174(6) 0.058(3) Uani 1 1 d . . .
H15 H 0.2242 0.6939 0.6417 0.069 Uiso 1 1 calc R . .
C16 C 0.3388(13) 0.7389(8) 0.5620(6) 0.069(3) Uani 1 1 d . . .
H16 H 0.2987 0.7950 0.5508 0.083 Uiso 1 1 calc R . .
C17 C 0.4401(14) 0.7161(9) 0.5234(7) 0.082(4) Uani 1 1 d . . .
H17 H 0.4659 0.7545 0.4842 0.098 Uiso 1 1 calc R . .
C18 C 0.5033(12) 0.6369(9) 0.5426(6) 0.075(3) Uani 1 1 d . . .
H18 H 0.5749 0.6228 0.5183 0.090 Uiso 1 1 calc R . .
C19 C 0.4600(9) 0.5775(7) 0.5988(5) 0.049(2) Uani 1 1 d . . .
H19 H 0.5020 0.5224 0.6103 0.059 Uiso 1 1 calc R . .
C20 C 0.6503(10) 0.6153(7) 0.9626(6) 0.050(2) Uani 1 1 d . . .
C21 C 0.6684(9) 0.7044(7) 1.0315(5) 0.043(2) Uani 1 1 d . . .
C22 C 0.7699(11) 0.7215(8) 1.1094(6) 0.063(3) Uani 1 1 d . . .
H22 H 0.8296 0.6761 1.1193 0.075 Uiso 1 1 calc R . .
C23 C 0.7795(11) 0.8069(9) 1.1712(6) 0.068(3) Uani 1 1 d . . .
H23 H 0.8489 0.8201 1.2222 0.081 Uiso 1 1 calc R . .
C24 C 0.6888(12) 0.8730(8) 1.1589(6) 0.068(3) Uani 1 1 d . . .
H24 H 0.6949 0.9278 1.2025 0.082 Uiso 1 1 calc R . .
C25 C 0.5889(10) 0.8588(7) 1.0829(6) 0.056(2) Uani 1 1 d . . .
H25 H 0.5286 0.9041 1.0747 0.068 Uiso 1 1 calc R . .
C26 C 0.5799(9) 0.7751(7) 1.0185(5) 0.045(2) Uani 1 1 d . . .
C27 C 0.5433(9) 0.8641(6) 0.8706(5) 0.043(2) Uani 1 1 d . . .
C28 C 0.6769(11) 0.9333(8) 0.9106(6) 0.062(3) Uani 1 1 d . . .
H28 H 0.7247 0.9277 0.9639 0.075 Uiso 1 1 calc R . .
C29 C 0.7409(13) 1.0101(9) 0.8734(7) 0.083(4) Uani 1 1 d . . .
H29 H 0.8326 1.0540 0.9009 0.100 Uiso 1 1 calc R . .
C30 C 0.6713(14) 1.0229(9) 0.7962(8) 0.085(4) Uani 1 1 d . . .
H30 H 0.7129 1.0763 0.7716 0.101 Uiso 1 1 calc R . .
C31 C 0.5380(13) 0.9542(9) 0.7561(7) 0.078(3) Uani 1 1 d . . .
H31 H 0.4886 0.9616 0.7038 0.093 Uiso 1 1 calc R . .
C32 C 0.4761(11) 0.8742(7) 0.7924(6) 0.058(3) Uani 1 1 d . . .
H32 H 0.3877 0.8269 0.7632 0.070 Uiso 1 1 calc R . .
C33 C 0.2927(9) 0.7658(7) 0.9259(5) 0.045(2) Uani 1 1 d . . .
C34 C 0.2250(10) 0.8383(8) 0.8969(6) 0.061(3) Uani 1 1 d . . .
H34 H 0.2686 0.8856 0.8682 0.073 Uiso 1 1 calc R . .
C35 C 0.0889(12) 0.8428(10) 0.9099(7) 0.084(4) Uani 1 1 d . . .
H35 H 0.0423 0.8917 0.8891 0.101 Uiso 1 1 calc R . .
C36 C 0.0263(13) 0.7735(11) 0.9540(8) 0.087(4) Uani 1 1 d . . .
H36 H -0.0625 0.7765 0.9633 0.104 Uiso 1 1 calc R . .
C37 C 0.0913(12) 0.7034(10) 0.9830(8) 0.085(4) Uani 1 1 d . . .
H37 H 0.0473 0.6565 1.0118 0.102 Uiso 1 1 calc R . .
C38 C 0.2248(11) 0.6990(8) 0.9709(6) 0.066(3) Uani 1 1 d . . .
H38 H 0.2703 0.6504 0.9932 0.080 Uiso 1 1 calc R . .
C41 C 0.1545(12) 0.9025(10) 0.4042(8) 0.100(4) Uani 1 1 d . . .
H41A H 0.0941 0.9436 0.3769 0.120 Uiso 1 1 calc R . .
H41B H 0.1232 0.8871 0.4530 0.120 Uiso 1 1 calc R . .
Cl1 Cl 0.1311(5) 0.7845(3) 0.3363(3) 0.132 Uani 1 1 d . . .
Cl2 Cl 0.3308(5) 0.9774(3) 0.4360(2) 0.132 Uani 1 1 d . . .
B1 B 0.0848(16) 0.8988(11) 0.6392(9) 0.080(4) Uani 1 1 d . . .
F1 F -0.0058(10) 0.8288(8) 0.5798(5) 0.167 Uani 1 1 d . . .
F2 F 0.0307(10) 0.9625(7) 0.6879(6) 0.142 Uani 1 1 d . . .
F3 F 0.1281(9) 0.8393(7) 0.6943(5) 0.138 Uani 1 1 d . . .
F4 F 0.2042(10) 0.9470(6) 0.6239(6) 0.155 Uani 1 1 d . . .

loop_
_atom_site_aniso_label
_atom_site_aniso_U_11
_atom_site_aniso_U_22
_atom_site_aniso_U_33
_atom_site_aniso_U_23
_atom_site_aniso_U_13
_atom_site_aniso_U_12
Ir1 0.03422(19) 0.0452(2) 0.0389(2) 0.01399(15) 0.01232(14) 0.01321(15)
P1 0.0349(13) 0.0460(13) 0.0415(13) 0.0088(11) 0.0122(10) 0.0115(11)
P2 0.0428(13) 0.0474(14) 0.0371(13) 0.0132(11) 0.0106(10) 0.0151(11)
N1 0.049(5) 0.038(4) 0.048(4) 0.014(4) 0.015(4) 0.007(4)
C39 0.062(7) 0.065(7) 0.045(6) 0.008(5) 0.013(5) 0.004(5)
C40 0.081(9) 0.137(11) 0.090(9) 0.022(8) 0.045(8) -0.024(8)
O2 0.055(4) 0.072(4) 0.057(4) 0.014(4) 0.009(3) 0.027(4)
O1 0.064(5) 0.067(4) 0.058(4) 0.003(4) 0.012(4) 0.029(4)
C1 0.035(5) 0.085(7) 0.060(6) 0.048(6) 0.011(5) 0.013(5)
C2 0.041(5) 0.048(5) 0.051(6) 0.020(5) 0.018(4) 0.018(4)
C3 0.067(7) 0.055(6) 0.060(7) 0.019(5) 0.018(6) 0.028(5)
C4 0.084(8) 0.056(6) 0.071(7) 0.015(6) 0.042(7) 0.026(6)
C5 0.077(8) 0.056(7) 0.065(7) -0.006(6) 0.020(6) 0.010(6)
C6 0.046(6) 0.062(6) 0.061(7) 0.010(6) 0.020(5) 0.011(5)
C7 0.050(6) 0.042(5) 0.053(6) 0.009(5) 0.026(5) 0.012(5)
C8 0.037(5) 0.047(5) 0.053(6) 0.007(5) 0.007(4) 0.011(4)
C9 0.044(6) 0.082(7) 0.066(7) 0.006(6) 0.020(5) 0.019(5)
C10 0.050(7) 0.105(9) 0.099(10) -0.007(8) 0.034(7) 0.012(7)
C11 0.031(6) 0.107(10) 0.125(11) -0.010(9) 0.026(7) 0.010(6)
C12 0.040(7) 0.104(9) 0.090(9) 0.004(7) -0.004(6) 0.017(6)
C13 0.041(6) 0.080(7) 0.065(7) 0.003(6) 0.010(5) 0.016(5)
C14 0.045(5) 0.049(5) 0.033(5) 0.004(4) 0.009(4) 0.015(4)
C15 0.075(7) 0.059(6) 0.054(6) 0.018(5) 0.026(5) 0.033(5)
C16 0.100(9) 0.056(7) 0.056(7) 0.015(6) 0.014(6) 0.033(6)
C17 0.123(11) 0.060(7) 0.057(7) 0.020(6) 0.025(7) 0.007(7)
C18 0.090(9) 0.073(8) 0.065(7) 0.012(6) 0.043(7) 0.008(7)
C19 0.053(6) 0.053(6) 0.046(5) 0.014(5) 0.015(5) 0.017(5)
C20 0.051(6) 0.055(6) 0.056(6) 0.024(5) 0.025(5) 0.016(5)
C21 0.043(5) 0.058(6) 0.031(5) 0.015(4) 0.013(4) 0.013(4)
C22 0.062(7) 0.073(7) 0.051(6) 0.010(6) 0.013(5) 0.018(6)
C23 0.056(7) 0.093(8) 0.039(6) 0.013(6) -0.008(5) 0.010(6)
C24 0.084(8) 0.081(8) 0.037(6) 0.007(5) 0.011(6) 0.021(7)
C25 0.054(6) 0.066(6) 0.046(6) 0.006(5) 0.011(5) 0.016(5)
C26 0.039(5) 0.055(6) 0.042(5) 0.013(5) 0.011(4) 0.012(4)
C27 0.043(5) 0.045(5) 0.041(5) 0.004(4) 0.012(4) 0.012(4)
C28 0.068(7) 0.071(7) 0.051(6) 0.017(5) 0.023(5) 0.012(6)
C29 0.079(8) 0.071(8) 0.081(9) 0.015(7) 0.021(7) -0.019(6)
C30 0.104(10) 0.070(8) 0.081(9) 0.029(7) 0.039(8) 0.000(7)
C31 0.096(9) 0.081(8) 0.062(7) 0.035(7) 0.024(7) 0.020(7)
C32 0.071(7) 0.053(6) 0.053(6) 0.021(5) 0.007(5) 0.027(5)
C33 0.044(5) 0.043(5) 0.042(5) -0.005(4) 0.011(4) 0.011(4)
C34 0.053(6) 0.073(7) 0.054(6) 0.010(5) 0.004(5) 0.026(6)
C35 0.056(8) 0.098(9) 0.086(9) -0.009(7) -0.007(6) 0.042(7)
C36 0.056(8) 0.108(11) 0.089(9) -0.006(8) 0.021(7) 0.024(8)
C37 0.059(8) 0.098(9) 0.098(9) 0.008(8) 0.041(7) 0.010(7)
C38 0.060(7) 0.076(7) 0.078(7) 0.033(6) 0.032(6) 0.023(6)
C41 0.073(9) 0.135(11) 0.112(10) 0.042(9) 0.033(8) 0.049(8)
Cl1 0.135 0.095 0.165 0.029 0.037 0.031
Cl2 0.117 0.150 0.110 0.019 0.031 0.000
B1 0.087(10) 0.078(9) 0.063(8) -0.003(8) 0.028(8) -0.003(8)
F1 0.138 0.204 0.103 0.012 0.005 -0.032
F2 0.140 0.126 0.180 0.028 0.072 0.051
F3 0.117 0.190 0.139 0.064 0.042 0.079
F4 0.145 0.129 0.191 0.026 0.092 -0.005

loop_
_atom_type_symbol
_atom_type_description
_atom_type_scat_dispersion_real
_atom_type_scat_dispersion_imag
_atom_type_scat_source
C C 0.0033 0.0016 'International Tables Vol C Tables 4.2.6.8 and 6.1.1.4'
H H 0.0000 0.0000 'International Tables Vol C Tables 4.2.6.8 and 6.1.1.4'
B B 0.0013 0.0007 'International Tables Vol C Tables 4.2.6.8 and 6.1.1.4'
O O 0.0106 0.0060 'International Tables Vol C Tables 4.2.6.8 and 6.1.1.4'
F F 0.0171 0.0103 'International Tables Vol C Tables 4.2.6.8 and 6.1.1.4'
P P 0.1023 0.0942 'International Tables Vol C Tables 4.2.6.8 and 6.1.1.4'
Cl Cl 0.1484 0.1585 'International Tables Vol C Tables 4.2.6.8 and 6.1.1.4'
Ir Ir -1.4442 7.9887 'International Tables Vol C Tables 4.2.6.8 and 6.1.1.4'
N N 0.0061 0.0033 'International Tables Vol C Tables 4.2.6.8 and 6.1.1.4'

loop_
_geom_angle_atom_site_label_1
_geom_angle_atom_site_label_2
_geom_angle_atom_site_label_3
_geom_angle
_geom_angle_site_symmetry_1
_geom_angle_site_symmetry_3
_geom_angle_publ_flag
C20 Ir1 C1 90.0(4) . . ?
C20 Ir1 N1 92.5(3) . . ?
C1 Ir1 N1 93.3(3) . . ?
C20 Ir1 P2 81.6(3) . . ?
C1 Ir1 P2 170.9(3) . . ?
N1 Ir1 P2 90.34(19) . . ?
C20 Ir1 P1 172.2(3) . . ?
C1 Ir1 P1 83.0(3) . . ?
N1 Ir1 P1 91.3(2) . . ?
P2 Ir1 P1 105.31(8) . . ?
C20 Ir1 H1 89.9 . . ?
C1 Ir1 H1 63.6 . . ?
N1 Ir1 H1 156.8 . . ?
P2 Ir1 H1 112.8 . . ?
P1 Ir1 H1 84.0 . . ?
C7 P1 C14 103.9(4) . . ?
C7 P1 C8 104.6(4) . . ?
C14 P1 C8 105.8(4) . . ?
C7 P1 Ir1 101.7(3) . . ?
C14 P1 Ir1 115.9(3) . . ?
C8 P1 Ir1 122.7(3) . . ?
C33 P2 C27 107.1(4) . . ?
C33 P2 C26 103.4(4) . . ?
C27 P2 C26 104.3(4) . . ?
C33 P2 Ir1 122.8(3) . . ?
C27 P2 Ir1 114.3(3) . . ?
C26 P2 Ir1 102.6(3) . . ?
C39 N1 Ir1 173.1(8) . . ?
N1 C39 C40 177.3(12) . . ?
C39 C40 H40A 109.5 . . ?
C39 C40 H40B 109.5 . . ?
H40A C40 H40B 109.5 . . ?
C39 C40 H40C 109.5 . . ?
H40A C40 H40C 109.5 . . ?
H40B C40 H40C 109.5 . . ?
C20 O2 H2 105.7 . . ?
C1 O1 H2 103.9 . . ?
O1 C1 C2 109.9(8) . . ?
O1 C1 Ir1 127.5(8) . . ?
C2 C1 Ir1 122.6(6) . . ?
C7 C2 C1 117.0(8) . . ?
C7 C2 C3 120.4(9) . . ?
C1 C2 C3 122.5(8) . . ?
C4 C3 C2 119.2(9) . . ?
C4 C3 H3 120.4 . . ?
C2 C3 H3 120.4 . . ?
C5 C4 C3 119.3(9) . . ?
C5 C4 H4 120.3 . . ?
C3 C4 H4 120.4 . . ?
C4 C5 C6 121.0(10) . . ?
C4 C5 H5 119.5 . . ?
C6 C5 H5 119.5 . . ?
C7 C6 C5 121.0(9) . . ?
C7 C6 H6 119.5 . . ?
C5 C6 H6 119.5 . . ?
C6 C7 C2 119.1(8) . . ?
C6 C7 P1 125.5(7) . . ?
C2 C7 P1 115.4(7) . . ?
C13 C8 C9 118.8(8) . . ?
C13 C8 P1 121.7(7) . . ?
C9 C8 P1 119.4(7) . . ?
C8 C9 C10 119.9(10) . . ?
C8 C9 H9 120.0 . . ?
C10 C9 H9 120.0 . . ?
C11 C10 C9 120.4(11) . . ?
C11 C10 H10 119.8 . . ?
C9 C10 H10 119.8 . . ?
C12 C11 C10 120.6(10) . . ?
C12 C11 H11 119.7 . . ?
C10 C11 H11 119.7 . . ?
C11 C12 C13 119.2(11) . . ?
C11 C12 H12 120.4 . . ?
C13 C12 H12 120.4 . . ?
C8 C13 C12 120.9(10) . . ?
C8 C13 H13 119.5 . . ?
C12 C13 H13 119.6 . . ?
C19 C14 C15 116.9(8) . . ?
C19 C14 P1 121.6(6) . . ?
C15 C14 P1 121.1(7) . . ?
C14 C15 C16 121.1(9) . . ?
C14 C15 H15 119.5 . . ?
C16 C15 H15 119.5 . . ?
C17 C16 C15 120.3(10) . . ?
C17 C16 H16 119.9 . . ?
C15 C16 H16 119.8 . . ?
C18 C17 C16 119.7(10) . . ?
C18 C17 H17 120.2 . . ?
C16 C17 H17 120.2 . . ?
C17 C18 C19 119.7(10) . . ?
C17 C18 H18 120.2 . . ?
C19 C18 H18 120.2 . . ?
C14 C19 C18 122.3(9) . . ?
C14 C19 H19 118.9 . . ?
C18 C19 H19 118.9 . . ?
O2 C20 C21 114.3(8) . . ?
O2 C20 Ir1 123.1(7) . . ?
C21 C20 Ir1 122.5(6) . . ?
C20 C21 C22 122.5(8) . . ?
C20 C21 C26 118.5(8) . . ?
C22 C21 C26 119.0(8) . . ?
C21 C22 C23 118.9(9) . . ?
C21 C22 H22 120.5 . . ?
C23 C22 H22 120.5 . . ?
C24 C23 C22 121.5(9) . . ?
C24 C23 H23 119.2 . . ?
C22 C23 H23 119.2 . . ?
C23 C24 C25 120.9(10) . . ?
C23 C24 H24 119.6 . . ?
C25 C24 H24 119.6 . . ?
C24 C25 C26 118.8(9) . . ?
C24 C25 H25 120.6 . . ?
C26 C25 H25 120.6 . . ?
C25 C26 C21 120.8(8) . . ?
C25 C26 P2 125.2(7) . . ?
C21 C26 P2 114.0(7) . . ?
C32 C27 C28 117.9(8) . . ?
C32 C27 P2 119.2(7) . . ?
C28 C27 P2 122.4(7) . . ?
C27 C28 C29 121.4(9) . . ?
C27 C28 H28 119.3 . . ?
C29 C28 H28 119.3 . . ?
C28 C29 C30 120.8(11) . . ?
C28 C29 H29 119.6 . . ?
C30 C29 H29 119.6 . . ?
C31 C30 C29 118.0(10) . . ?
C31 C30 H30 121.0 . . ?
C29 C30 H30 121.0 . . ?
C30 C31 C32 121.1(10) . . ?
C30 C31 H31 119.4 . . ?
C32 C31 H31 119.4 . . ?
C27 C32 C31 120.8(10) . . ?
C27 C32 H32 119.6 . . ?
C31 C32 H32 119.6 . . ?
C38 C33 C34 117.3(9) . . ?
C38 C33 P2 117.8(7) . . ?
C34 C33 P2 125.0(7) . . ?
C33 C34 C35 120.8(10) . . ?
C33 C34 H34 119.6 . . ?
C35 C34 H34 119.6 . . ?
C36 C35 C34 119.1(11) . . ?
C36 C35 H35 120.4 . . ?
C34 C35 H35 120.4 . . ?
C35 C36 C37 120.7(12) . . ?
C35 C36 H36 119.7 . . ?
C37 C36 H36 119.7 . . ?
C36 C37 C38 120.4(11) . . ?
C36 C37 H37 119.8 . . ?
C38 C37 H37 119.8 . . ?
C33 C38 C37 121.6(10) . . ?
C33 C38 H38 119.2 . . ?
C37 C38 H38 119.2 . . ?
Cl2 C41 Cl1 112.7(6) . . ?
Cl2 C41 H41A 109.1 . . ?
Cl1 C41 H41A 109.1 . . ?
Cl2 C41 H41B 109.0 . . ?
Cl1 C41 H41B 109.0 . . ?
H41A C41 H41B 107.8 . . ?
F1 B1 F4 116.8(12) . . ?
F1 B1 F3 101.8(12) . . ?
F4 B1 F3 104.0(13) . . ?
F1 B1 F2 116.9(14) . . ?
F4 B1 F2 114.6(11) . . ?
F3 B1 F2 98.8(10) . . ?

loop_
_geom_bond_atom_site_label_1
_geom_bond_atom_site_label_2
_geom_bond_distance
_geom_bond_site_symmetry_2
_geom_bond_publ_flag
Ir1 C20 2.039(9) . ?
Ir1 C1 1.972(10) . ?
Ir1 N1 2.104(7) . ?
Ir1 P2 2.353(2) . ?
Ir1 P1 2.363(2) . ?
Ir1 H1 1.5986 . ?
P1 C7 1.820(9) . ?
P1 C14 1.813(8) . ?
P1 C8 1.813(8) . ?
P2 C33 1.828(9) . ?
P2 C27 1.820(8) . ?
P2 C26 1.819(9) . ?
N1 C39 1.098(10) . ?
C39 C40 1.486(13) . ?
C40 H40A 0.9601 . ?
C40 H40B 0.9601 . ?
C40 H40C 0.9601 . ?
O2 C20 1.278(9) . ?
O2 H2 1.3440 . ?
O1 C1 1.282(9) . ?
O1 H2 1.1140 . ?
C1 C2 1.540(13) . ?
C2 C7 1.392(11) . ?
C2 C3 1.408(11) . ?
C3 C4 1.394(13) . ?
C3 H3 0.9300 . ?
C4 C5 1.397(14) . ?
C4 H4 0.9300 . ?
C5 C6 1.361(12) . ?
C5 H5 0.9300 . ?
C6 C7 1.388(12) . ?
C6 H6 0.9300 . ?
C8 C13 1.399(12) . ?
C8 C9 1.387(12) . ?
C9 C10 1.368(13) . ?
C9 H9 0.9300 . ?
C10 C11 1.376(16) . ?
C10 H10 0.9300 . ?
C11 C12 1.376(15) . ?
C11 H11 0.9300 . ?
C12 C13 1.367(13) . ?
C12 H12 0.9300 . ?
C13 H13 0.9300 . ?
C14 C19 1.364(11) . ?
C14 C15 1.397(11) . ?
C15 C16 1.379(12) . ?
C15 H15 0.9300 . ?
C16 C17 1.368(14) . ?
C16 H16 0.9300 . ?
C17 C18 1.363(14) . ?
C17 H17 0.9300 . ?
C18 C19 1.388(12) . ?
C18 H18 0.9300 . ?
C19 H19 0.9300 . ?
C20 C21 1.469(12) . ?
C21 C22 1.405(12) . ?
C21 C26 1.412(11) . ?
C22 C23 1.383(13) . ?
C22 H22 0.9300 . ?
C23 C24 1.377(13) . ?
C23 H23 0.9300 . ?
C24 C25 1.379(12) . ?
C24 H24 0.9300 . ?
C25 C26 1.397(11) . ?
C25 H25 0.9300 . ?
C27 C32 1.364(11) . ?
C27 C28 1.380(12) . ?
C28 C29 1.374(12) . ?
C28 H28 0.9300 . ?
C29 C30 1.369(15) . ?
C29 H29 0.9300 . ?
C30 C31 1.375(15) . ?
C30 H30 0.9300 . ?
C31 C32 1.385(12) . ?
C31 H31 0.9300 . ?
C32 H32 0.9300 . ?
C33 C38 1.396(11) . ?
C33 C34 1.359(11) . ?
C34 C35 1.417(14) . ?
C34 H34 0.9300 . ?
C35 C36 1.382(15) . ?
C35 H35 0.9300 . ?
C36 C37 1.318(14) . ?
C36 H36 0.9300 . ?
C37 C38 1.386(13) . ?
C37 H37 0.9300 . ?
C38 H38 0.9300 . ?
C41 Cl2 1.715(12) . ?
C41 Cl1 1.722(12) . ?
C41 H41A 0.9700 . ?
C41 H41B 0.9700 . ?
B1 F1 1.267(14) . ?
B1 F4 1.306(14) . ?
B1 F3 1.348(15) . ?
B1 F2 1.358(14) . ?

loop_
_geom_hbond_atom_site_label_D
_geom_hbond_atom_site_label_H
_geom_hbond_atom_site_label_A
_geom_hbond_distance_DH
_geom_hbond_distance_HA
_geom_hbond_distance_DA
_geom_hbond_angle_DHA
_geom_hbond_site_symmetry_A
O1 H2 O2 1.11 1.34 2.420(9) 159.6 .

loop_
_geom_torsion_atom_site_label_1
_geom_torsion_atom_site_label_2
_geom_torsion_atom_site_label_3
_geom_torsion_atom_site_label_4
_geom_torsion
_geom_torsion_site_symmetry_1
_geom_torsion_site_symmetry_2
_geom_torsion_site_symmetry_3
_geom_torsion_site_symmetry_4
_geom_torsion_publ_flag
C20 Ir1 P1 C7 -20.0(18) . . . . ?
C1 Ir1 P1 C7 5.4(4) . . . . ?
N1 Ir1 P1 C7 98.5(3) . . . . ?
P2 Ir1 P1 C7 -170.8(3) . . . . ?
C20 Ir1 P1 C14 -132.0(18) . . . . ?
C1 Ir1 P1 C14 -106.5(4) . . . . ?
N1 Ir1 P1 C14 -13.4(4) . . . . ?
P2 Ir1 P1 C14 77.3(3) . . . . ?
C20 Ir1 P1 C8 96.0(18) . . . . ?
C1 Ir1 P1 C8 121.4(4) . . . . ?
N1 Ir1 P1 C8 -145.4(4) . . . . ?
P2 Ir1 P1 C8 -54.7(3) . . . . ?
C20 Ir1 P2 C33 -122.8(4) . . . . ?
C1 Ir1 P2 C33 -101.8(16) . . . . ?
N1 Ir1 P2 C33 144.8(4) . . . . ?
P1 Ir1 P2 C33 53.4(3) . . . . ?
C20 Ir1 P2 C27 104.8(4) . . . . ?
C1 Ir1 P2 C27 125.7(16) . . . . ?
N1 Ir1 P2 C27 12.3(4) . . . . ?
P1 Ir1 P2 C27 -79.1(3) . . . . ?
C20 Ir1 P2 C26 -7.5(3) . . . . ?
C1 Ir1 P2 C26 13.5(16) . . . . ?
N1 Ir1 P2 C26 -99.9(3) . . . . ?
P1 Ir1 P2 C26 168.7(3) . . . . ?
C20 Ir1 N1 C39 -153(6) . . . . ?
C1 Ir1 N1 C39 117(6) . . . . ?
P2 Ir1 N1 C39 -72(6) . . . . ?
P1 Ir1 N1 C39 34(6) . . . . ?
Ir1 N1 C39 C40 -167(19) . . . . ?
C20 Ir1 C1 O1 -7.8(8) . . . . ?
N1 Ir1 C1 O1 84.6(8) . . . . ?
P2 Ir1 C1 O1 -29(2) . . . . ?
P1 Ir1 C1 O1 175.5(8) . . . . ?
C20 Ir1 C1 C2 172.2(7) . . . . ?
N1 Ir1 C1 C2 -95.4(6) . . . . ?
P2 Ir1 C1 C2 151.5(12) . . . . ?
P1 Ir1 C1 C2 -4.5(6) . . . . ?
O1 C1 C2 C7 -178.8(7) . . . . ?
Ir1 C1 C2 C7 1.2(10) . . . . ?
O1 C1 C2 C3 2.2(11) . . . . ?
Ir1 C1 C2 C3 -177.8(6) . . . . ?
C7 C2 C3 C4 -1.4(13) . . . . ?
C1 C2 C3 C4 177.6(8) . . . . ?
C2 C3 C4 C5 0.3(14) . . . . ?
C3 C4 C5 C6 1.3(15) . . . . ?
C4 C5 C6 C7 -1.9(15) . . . . ?
C5 C6 C7 C2 0.8(13) . . . . ?
C5 C6 C7 P1 178.0(7) . . . . ?
C1 C2 C7 C6 -178.2(7) . . . . ?
C3 C2 C7 C6 0.8(12) . . . . ?
C1 C2 C7 P1 4.4(9) . . . . ?
C3 C2 C7 P1 -176.6(6) . . . . ?
C14 P1 C7 C6 -63.2(8) . . . . ?
C8 P1 C7 C6 47.5(8) . . . . ?
Ir1 P1 C7 C6 176.1(7) . . . . ?
C14 P1 C7 C2 114.0(6) . . . . ?
C8 P1 C7 C2 -135.3(6) . . . . ?
Ir1 P1 C7 C2 -6.7(6) . . . . ?
C7 P1 C8 C13 -77.7(8) . . . . ?
C14 P1 C8 C13 31.7(8) . . . . ?
Ir1 P1 C8 C13 167.7(6) . . . . ?
C7 P1 C8 C9 98.1(8) . . . . ?
C14 P1 C8 C9 -152.5(7) . . . . ?
Ir1 P1 C8 C9 -16.4(9) . . . . ?
C13 C8 C9 C10 -0.8(15) . . . . ?
P1 C8 C9 C10 -176.7(8) . . . . ?
C8 C9 C10 C11 3.0(17) . . . . ?
C9 C10 C11 C12 -4.6(19) . . . . ?
C10 C11 C12 C13 3.9(19) . . . . ?
C9 C8 C13 C12 0.1(14) . . . . ?
P1 C8 C13 C12 176.0(8) . . . . ?
C11 C12 C13 C8 -1.7(17) . . . . ?
C7 P1 C14 C19 -38.0(8) . . . . ?
C8 P1 C14 C19 -147.9(7) . . . . ?
Ir1 P1 C14 C19 72.6(8) . . . . ?
C7 P1 C14 C15 149.5(7) . . . . ?
C8 P1 C14 C15 39.6(8) . . . . ?
Ir1 P1 C14 C15 -99.9(7) . . . . ?
C19 C14 C15 C16 -1.4(13) . . . . ?
P1 C14 C15 C16 171.4(8) . . . . ?
C14 C15 C16 C17 2.3(16) . . . . ?
C15 C16 C17 C18 -2.8(17) . . . . ?
C16 C17 C18 C19 2.5(17) . . . . ?
C15 C14 C19 C18 1.1(13) . . . . ?
P1 C14 C19 C18 -171.6(7) . . . . ?
C17 C18 C19 C14 -1.7(15) . . . . ?
C1 Ir1 C20 O2 8.4(7) . . . . ?
N1 Ir1 C20 O2 -84.9(7) . . . . ?
P2 Ir1 C20 O2 -174.8(7) . . . . ?
P1 Ir1 C20 O2 34(2) . . . . ?
C1 Ir1 C20 C21 -170.5(7) . . . . ?
N1 Ir1 C20 C21 96.3(6) . . . . ?
P2 Ir1 C20 C21 6.3(6) . . . . ?
P1 Ir1 C20 C21 -145.2(15) . . . . ?
O2 C20 C21 C22 -0.9(12) . . . . ?
Ir1 C20 C21 C22 178.1(6) . . . . ?
O2 C20 C21 C26 179.2(7) . . . . ?
Ir1 C20 C21 C26 -1.8(10) . . . . ?
C20 C21 C22 C23 -179.6(8) . . . . ?
C26 C21 C22 C23 0.3(13) . . . . ?
C21 C22 C23 C24 2.3(15) . . . . ?
C22 C23 C24 C25 -2.9(16) . . . . ?
C23 C24 C25 C26 0.8(15) . . . . ?
C24 C25 C26 C21 1.8(13) . . . . ?
C24 C25 C26 P2 -174.4(7) . . . . ?
C20 C21 C26 C25 177.6(7) . . . . ?
C22 C21 C26 C25 -2.3(12) . . . . ?
C20 C21 C26 P2 -5.8(10) . . . . ?
C22 C21 C26 P2 174.3(6) . . . . ?
C33 P2 C26 C25 -45.8(8) . . . . ?
C27 P2 C26 C25 66.1(8) . . . . ?
Ir1 P2 C26 C25 -174.4(7) . . . . ?
C33 P2 C26 C21 137.8(6) . . . . ?
C27 P2 C26 C21 -110.3(6) . . . . ?
Ir1 P2 C26 C21 9.2(6) . . . . ?
C33 P2 C27 C32 -66.1(8) . . . . ?
C26 P2 C27 C32 -175.3(7) . . . . ?
Ir1 P2 C27 C32 73.4(7) . . . . ?
C33 P2 C27 C28 122.4(8) . . . . ?
C26 P2 C27 C28 13.2(8) . . . . ?
Ir1 P2 C27 C28 -98.0(7) . . . . ?
C32 C27 C28 C29 0.1(14) . . . . ?
P2 C27 C28 C29 171.6(8) . . . . ?
C27 C28 C29 C30 2.3(17) . . . . ?
C28 C29 C30 C31 -2.1(18) . . . . ?
C29 C30 C31 C32 -0.3(18) . . . . ?
C28 C27 C32 C31 -2.5(13) . . . . ?
P2 C27 C32 C31 -174.3(7) . . . . ?
C30 C31 C32 C27 2.7(16) . . . . ?
C27 P2 C33 C38 -168.7(7) . . . . ?
C26 P2 C33 C38 -59.0(8) . . . . ?
Ir1 P2 C33 C38 56.0(8) . . . . ?
C27 P2 C33 C34 10.3(9) . . . . ?
C26 P2 C33 C34 120.0(8) . . . . ?
Ir1 P2 C33 C34 -125.0(7) . . . . ?
C38 C33 C34 C35 -2.0(14) . . . . ?
P2 C33 C34 C35 179.0(8) . . . . ?
C33 C34 C35 C36 1.2(16) . . . . ?
C34 C35 C36 C37 -0.7(18) . . . . ?
C35 C36 C37 C38 1.0(19) . . . . ?
C34 C33 C38 C37 2.4(15) . . . . ?
P2 C33 C38 C37 -178.6(9) . . . . ?
C36 C37 C38 C33 -1.9(18) . . . . ?
